data_1533290
loop_
_publ_author_name
'Caranoni, C.'
'Capella, L.'
'Xavier, R.'
'Tranquard, A.'

_publ_section_title
;
 Structure cristalline de la variete haute temperature du fluorure
 thalleux
;
_journal_name_full
;
Comptes Rendus Hebdomadaires des Seances de l'Academie des Sciences, Serie C, 
Sciences Chimiques (1966-)
;
_journal_page_first 1795
_journal_page_last 1797
_journal_volume 270
_journal_year 1970
_chemical_formula_sum 'F Tl'
_chemical_name_systematic 'Tl F'
_space_group_IT_number 139
_symmetry_space_group_name_Hall '-I 4 2'
_symmetry_space_group_name_H-M 'I 4/m m m'
_cell_angle_alpha 90
_cell_angle_beta 90
_cell_angle_gamma 90
_cell_formula_units_Z 2
_cell_length_a 3.804
_cell_length_b 3.804
_cell_length_c 6.12
_cell_volume 88.559
_citation_journal_id_ASTM CHDCAQ
_cod_data_source_file Caranoni_CHDCAQ_1970_1252.cif
_cod_data_source_block F1Tl1
_cod_original_cell_volume 88.55894
_cod_original_formula_sum 'F1 Tl1'
_cod_database_code 1533290

loop_
_symmetry_equiv_pos_as_xyz
x,y,z
-y,x,z
-x,-y,z
y,-x,z
x,-y,-z
y,x,-z
-x,y,-z
-y,-x,-z
-x,-y,-z
y,-x,-z
x,y,-z
-y,x,-z
-x,y,z
-y,-x,z
x,-y,z
y,x,z
x+1/2,y+1/2,z+1/2
-y+1/2,x+1/2,z+1/2
-x+1/2,-y+1/2,z+1/2
y+1/2,-x+1/2,z+1/2
x+1/2,-y+1/2,-z+1/2
y+1/2,x+1/2,-z+1/2
-x+1/2,y+1/2,-z+1/2
-y+1/2,-x+1/2,-z+1/2
-x+1/2,-y+1/2,-z+1/2
y+1/2,-x+1/2,-z+1/2
x+1/2,y+1/2,-z+1/2
-y+1/2,x+1/2,-z+1/2
-x+1/2,y+1/2,z+1/2
-y+1/2,-x+1/2,z+1/2
x+1/2,-y+1/2,z+1/2
y+1/2,x+1/2,z+1/2

loop_
_atom_site_label
_atom_site_type_symbol
_atom_site_fract_x
_atom_site_fract_y
_atom_site_fract_z
_atom_site_occupancy
_atom_site_U_iso_or_equiv
F1 F-1 0 0 0.5 1 0.0
Tl1 Tl+1 0 0 0 1 0.0
